data_4512104
loop_
_publ_author_name
'Lee, Cheng-Hua'
'Wu, Jing-Yun'
'Lee, Gene-Hsiang'
'Peng, Shie-Ming'
'Jiang, Jyh-Chiang'
'Lu, Kuang-Lieh'

_publ_section_title
;
 Correlation of Mesh Size of Metal--Carboxylate Layer with Degree of
 Interpenetration in Pillared-Layer Frameworks
;
_journal_issue 11
_journal_name_full 'Crystal Growth &amp; Design'
_journal_page_first 5608
_journal_paper_doi 10.1021/cg500871d
_journal_volume 14
_journal_year 2014
_chemical_formula_sum 'C78 H80 Co3 N14 O29'
_chemical_formula_weight 1854.35
_chemical_name_systematic
;
 ?
;
_space_group_IT_number 148
_symmetry_cell_setting rhombohedral
_symmetry_space_group_name_Hall '-R 3'
_symmetry_space_group_name_H-M 'R -3 :H'
_atom_sites_solution_hydrogens geom
_atom_sites_solution_primary direct
_atom_sites_solution_secondary difmap
_audit_creation_method SHELXL-97
_cell_angle_alpha 90
_cell_angle_beta 90
_cell_angle_gamma 120
_cell_formula_units_Z 3
_cell_length_a 18.3924(4)
_cell_length_b 18.3924(4)
_cell_length_c 20.0627(10)
_cell_measurement_reflns_used 3012
_cell_measurement_temperature 296(2)
_cell_measurement_theta_max 23.81
_cell_measurement_theta_min 2.75
_cell_volume 5877.6(3)
_computing_cell_refinement 'Bruker APEX2'
_computing_data_collection 'Bruker APEX2'
_computing_data_reduction 'Bruker SAINT'
_computing_structure_refinement 'SHELXL-97 (Sheldrick, 1997)'
_computing_structure_solution 'SHELXS-97 (Sheldrick, 1990)'
_diffrn_ambient_temperature 296(2)
_diffrn_measured_fraction_theta_full 1.000
_diffrn_measured_fraction_theta_max 1.000
_diffrn_measurement_device_type 'CCD area detector'
_diffrn_measurement_method 'phi and omega scans'
_diffrn_radiation_monochromator graphite
_diffrn_radiation_source 'fine-focus sealed tube'
_diffrn_radiation_type MoK\a
_diffrn_radiation_wavelength 0.71073
_diffrn_reflns_av_R_equivalents 0.0510
_diffrn_reflns_av_sigmaI/netI 0.0359
_diffrn_reflns_limit_h_max 21
_diffrn_reflns_limit_h_min -20
_diffrn_reflns_limit_k_max 21
_diffrn_reflns_limit_k_min -21
_diffrn_reflns_limit_l_max 23
_diffrn_reflns_limit_l_min -15
_diffrn_reflns_number 18021
_diffrn_reflns_theta_full 25.01
_diffrn_reflns_theta_max 25.01
_diffrn_reflns_theta_min 1.63
_exptl_absorpt_coefficient_mu 0.724
_exptl_absorpt_correction_T_max 0.7454
_exptl_absorpt_correction_T_min 0.6749
_exptl_absorpt_correction_type multi-scan
_exptl_absorpt_process_details 'Bruker SADABS, 1996'
_exptl_crystal_colour colorless
_exptl_crystal_density_diffrn 1.572
_exptl_crystal_density_method 'not measured'
_exptl_crystal_description prism
_exptl_crystal_F_000 2877
_exptl_crystal_size_max 0.10
_exptl_crystal_size_mid 0.08
_exptl_crystal_size_min 0.05
_platon_squeeze_details
;
;
_refine_diff_density_max 0.417
_refine_diff_density_min -0.331
_refine_diff_density_rms 0.066
_refine_ls_extinction_method none
_refine_ls_goodness_of_fit_ref 1.008
_refine_ls_hydrogen_treatment constr
_refine_ls_matrix_type full
_refine_ls_number_parameters 159
_refine_ls_number_reflns 2303
_refine_ls_number_restraints 0
_refine_ls_restrained_S_all 1.008
_refine_ls_R_factor_all 0.0611
_refine_ls_R_factor_gt 0.0437
_refine_ls_shift/su_max 0.000
_refine_ls_shift/su_mean 0.000
_refine_ls_structure_factor_coef Fsqd
_refine_ls_weighting_details 'calc w=1/[\s^2^(Fo^2^)+(0.0772P)^2^+0.0000P] where P=(Fo^2^+2Fc^2^)/3'
_refine_ls_weighting_scheme calc
_refine_ls_wR_factor_gt 0.1164
_refine_ls_wR_factor_ref 0.1231
_reflns_number_gt 1744
_reflns_number_total 2303
_reflns_threshold_expression >2sigma(I)
_cod_data_source_file cg500871d_si_002.cif
_cod_data_source_block compound_2
_cod_depositor_comments
;
The following automatic conversions were performed:

'_symmetry_cell_setting' value 'Rhombohedral' changed to
'rhombohedral' according to
/home/saulius/struct/COD-crude-data--automatic-downloads/rss-feeds/ACS/lib/dictionaries/cif_core.dic
dictionary named 'cif_core.dic' version 2.4.2 from 2011-04-26.

Automatic conversion script
Id: cif_fix_values 2827 2014-09-09 07:05:25Z andrius 

 Adding full bibliography for 4512103--4512104.cif.
;
_cod_original_sg_symbol_H-M R-3
_cod_database_code 4512104

loop_
_symmetry_equiv_pos_as_xyz
'x, y, z'
'-y, x-y, z'
'-x+y, -x, z'
'x+2/3, y+1/3, z+1/3'
'-y+2/3, x-y+1/3, z+1/3'
'-x+y+2/3, -x+1/3, z+1/3'
'x+1/3, y+2/3, z+2/3'
'-y+1/3, x-y+2/3, z+2/3'
'-x+y+1/3, -x+2/3, z+2/3'
'-x, -y, -z'
'y, -x+y, -z'
'x-y, x, -z'
'-x+2/3, -y+1/3, -z+1/3'
'y+2/3, -x+y+1/3, -z+1/3'
'x-y+2/3, x+1/3, -z+1/3'
'-x+1/3, -y+2/3, -z+2/3'
'y+1/3, -x+y+2/3, -z+2/3'
'x-y+1/3, x+2/3, -z+2/3'

loop_
_atom_site_label
_atom_site_type_symbol
_atom_site_fract_x
_atom_site_fract_y
_atom_site_fract_z
_atom_site_U_iso_or_equiv
_atom_site_adp_type
_atom_site_occupancy
_atom_site_symmetry_multiplicity
_atom_site_calc_flag
_atom_site_refinement_flags
Co1 Co 0.5000 0.0000 0.5000 0.0307(2) Uani 1 2 d S
O1 O 0.62187(11) 0.11412(11) 0.50350(8) 0.0327(5) Uani 1 1 d .
O2 O 0.50067(12) 0.11353(11) 0.50370(8) 0.0367(5) Uani 1 1 d .
O3 O 0.5836(2) -0.0391(2) 0.15392(16) 0.0504(9) Uiso 0.65 1 d P
O3' O 0.5424(5) -0.0748(5) 0.1539(3) 0.0541(18) Uiso 0.35 1 d P
N1 N 0.50122(13) 0.00382(13) 0.39363(11) 0.0352(6) Uani 1 1 d .
N2 N 0.49570(15) 0.01034(16) 0.18523(12) 0.0506(7) Uani 1 1 d .
H101 H 0.4673 0.0308 0.1725 0.061 Uiso 1 1 d R
C1 C 0.62550(16) 0.24579(16) 0.50793(13) 0.0322(6) Uani 1 1 d .
C2 C 0.57980(17) 0.28740(16) 0.50759(13) 0.0352(7) Uani 1 1 d .
H2 H 0.5214 0.2565 0.5071 0.042 Uiso 1 1 calc R
C3 C 0.58110(18) 0.15299(16) 0.50508(12) 0.0325(6) Uani 1 1 d .
C4 C 0.4676(2) 0.0413(2) 0.36005(15) 0.0527(9) Uani 1 1 d .
H4 H 0.4441 0.0676 0.3842 0.063 Uiso 1 1 calc R
C5 C 0.4647(2) 0.0440(2) 0.29153(15) 0.0567(9) Uani 1 1 d .
H5 H 0.4395 0.0709 0.2707 0.068 Uiso 1 1 calc R
C6 C 0.49946(17) 0.00648(18) 0.25426(14) 0.0420(8) Uani 1 1 d .
C7 C 0.5348(2) -0.0335(2) 0.28813(14) 0.0578(9) Uani 1 1 d .
H7 H 0.5589 -0.0600 0.2652 0.069 Uiso 1 1 calc R
C8 C 0.5334(2) -0.0332(2) 0.35680(15) 0.0551(9) Uani 1 1 d .
H8 H 0.5567 -0.0611 0.3790 0.066 Uiso 1 1 calc R
C10 C 0.5291(2) -0.0188(2) 0.13882(15) 0.0566(9) Uani 1 1 d .
C11 C 0.5125(2) -0.0070(2) 0.06769(15) 0.0498(9) Uani 1 1 d .
C12 C 0.5310(2) -0.0501(2) 0.02043(15) 0.0641(10) Uani 1 1 d .
H12 H 0.5519 -0.0844 0.0341 0.077 Uiso 1 1 calc R
C13 C 0.4810(2) 0.0433(2) 0.04637(15) 0.0667(11) Uani 1 1 d .
H13 H 0.4679 0.0726 0.0773 0.080 Uiso 1 1 calc R

loop_
_atom_site_aniso_label
_atom_site_aniso_U_11
_atom_site_aniso_U_22
_atom_site_aniso_U_33
_atom_site_aniso_U_23
_atom_site_aniso_U_13
_atom_site_aniso_U_12
Co1 0.0353(4) 0.0291(3) 0.0231(3) 0.0006(2) -0.0005(2) 0.0127(3)
O1 0.0334(11) 0.0301(10) 0.0372(10) -0.0004(8) 0.0005(8) 0.0178(9)
O2 0.0348(12) 0.0325(11) 0.0378(10) 0.0002(8) 0.0001(8) 0.0130(9)
N1 0.0434(15) 0.0370(14) 0.0237(11) 0.0022(9) -0.0010(9) 0.0190(12)
N2 0.0587(18) 0.077(2) 0.0272(13) -0.0005(12) -0.0022(11) 0.0423(16)
C1 0.0333(16) 0.0311(16) 0.0338(14) -0.0016(11) -0.0009(11) 0.0174(13)
C2 0.0288(16) 0.0376(17) 0.0372(15) 0.0002(12) 0.0003(12) 0.0151(14)
C3 0.0351(17) 0.0309(16) 0.0264(13) 0.0016(11) 0.0002(11) 0.0128(14)
C4 0.072(2) 0.070(2) 0.0309(15) -0.0038(15) -0.0001(15) 0.047(2)
C5 0.076(2) 0.085(3) 0.0313(15) 0.0029(16) -0.0049(15) 0.056(2)
C6 0.0434(18) 0.0535(19) 0.0272(15) -0.0002(13) -0.0005(12) 0.0226(16)
C7 0.084(3) 0.076(2) 0.0312(16) 0.0000(15) 0.0045(16) 0.053(2)
C8 0.077(2) 0.070(2) 0.0353(16) 0.0064(15) 0.0040(15) 0.050(2)
C10 0.081(3) 0.062(2) 0.0326(16) -0.0058(15) 0.0007(16) 0.040(2)
C11 0.059(2) 0.063(2) 0.0284(15) -0.0037(13) 0.0017(13) 0.0313(18)
C12 0.096(3) 0.088(3) 0.0350(17) -0.0049(16) -0.0005(16) 0.065(2)
C13 0.102(3) 0.094(3) 0.0301(16) -0.0114(17) 0.0000(17) 0.069(3)

loop_
_atom_type_symbol
_atom_type_description
_atom_type_scat_dispersion_real
_atom_type_scat_dispersion_imag
_atom_type_scat_source
C C 0.0033 0.0016 'International Tables Vol C Tables 4.2.6.8 and 6.1.1.4'
H H 0.0000 0.0000 'International Tables Vol C Tables 4.2.6.8 and 6.1.1.4'
N N 0.0061 0.0033 'International Tables Vol C Tables 4.2.6.8 and 6.1.1.4'
O O 0.0106 0.0060 'International Tables Vol C Tables 4.2.6.8 and 6.1.1.4'
Co Co 0.3494 0.9721 'International Tables Vol C Tables 4.2.6.8 and 6.1.1.4'

loop_
_geom_angle_atom_site_label_1
_geom_angle_atom_site_label_2
_geom_angle_atom_site_label_3
_geom_angle
_geom_angle_site_symmetry_1
_geom_angle_site_symmetry_3
O2 Co1 O2 180.0 . 10_656
O2 Co1 N1 89.55(8) . 10_656
O2 Co1 N1 90.45(8) 10_656 10_656
O2 Co1 N1 90.45(8) . .
O2 Co1 N1 89.55(8) 10_656 .
N1 Co1 N1 180.0 10_656 .
O2 Co1 O1 117.08(6) . 10_656
O2 Co1 O1 62.92(6) 10_656 10_656
N1 Co1 O1 90.67(7) 10_656 10_656
N1 Co1 O1 89.33(7) . 10_656
O2 Co1 O1 62.92(6) . .
O2 Co1 O1 117.08(6) 10_656 .
N1 Co1 O1 89.33(7) 10_656 .
N1 Co1 O1 90.67(7) . .
O1 Co1 O1 180.00(18) 10_656 .
O2 Co1 C3 31.67(8) . .
O2 Co1 C3 148.33(8) 10_656 .
N1 Co1 C3 89.23(8) 10_656 .
N1 Co1 C3 90.77(8) . .
O1 Co1 C3 148.75(8) 10_656 .
O1 Co1 C3 31.25(8) . .
O2 Co1 C3 148.33(8) . 10_656
O2 Co1 C3 31.67(8) 10_656 10_656
N1 Co1 C3 90.77(8) 10_656 10_656
N1 Co1 C3 89.23(8) . 10_656
O1 Co1 C3 31.25(8) 10_656 10_656
O1 Co1 C3 148.75(8) . 10_656
C3 Co1 C3 180.0 . 10_656
C3 O1 Co1 86.00(15) . .
C3 O2 Co1 89.72(16) . .
O3' O3 C10 68.8(7) . .
O3 O3' C10 77.9(7) . .
C4 N1 C8 115.4(3) . .
C4 N1 Co1 121.88(19) . .
C8 N1 Co1 122.65(19) . .
C10 N2 C6 128.1(3) . .
C10 N2 H101 118.8 . .
C6 N2 H101 113.1 . .
C2 C1 C2 119.2(3) 2_655 .
C2 C1 C3 120.9(2) 2_655 .
C2 C1 C3 119.8(3) . .
C1 C2 C1 120.8(3) 3_665 .
C1 C2 H2 119.6 3_665 .
C1 C2 H2 119.6 . .
O1 C3 O2 121.4(2) . .
O1 C3 C1 120.7(2) . .
O2 C3 C1 118.0(2) . .
O1 C3 Co1 62.75(14) . .
O2 C3 Co1 58.61(13) . .
C1 C3 Co1 176.6(2) . .
N1 C4 C5 124.4(3) . .
N1 C4 H4 117.8 . .
C5 C4 H4 117.8 . .
C6 C5 C4 119.4(3) . .
C6 C5 H5 120.3 . .
C4 C5 H5 120.3 . .
C5 C6 C7 117.4(3) . .
C5 C6 N2 118.0(3) . .
C7 C6 N2 124.5(3) . .
C8 C7 C6 118.5(3) . .
C8 C7 H7 120.8 . .
C6 C7 H7 120.8 . .
N1 C8 C7 124.9(3) . .
N1 C8 H8 117.6 . .
C7 C8 H8 117.6 . .
O3' C10 O3 33.3(3) . .
O3' C10 N2 119.1(4) . .
O3 C10 N2 122.0(3) . .
O3' C10 C11 120.2(4) . .
O3 C10 C11 121.2(3) . .
N2 C10 C11 115.4(3) . .
C13 C11 C12 118.5(3) . .
C13 C11 C10 125.2(3) . .
C12 C11 C10 116.4(3) . .
C13 C12 C11 121.3(3) 10_655 .
C13 C12 H12 119.3 10_655 .
C11 C12 H12 119.3 . .
C12 C13 C11 120.2(3) 10_655 .
C12 C13 H13 119.9 10_655 .
C11 C13 H13 119.9 . .

loop_
_geom_bond_atom_site_label_1
_geom_bond_atom_site_label_2
_geom_bond_distance
_geom_bond_site_symmetry_2
Co1 O2 2.0834(18) .
Co1 O2 2.0834(18) 10_656
Co1 N1 2.135(2) 10_656
Co1 N1 2.135(2) .
Co1 O1 2.1749(17) 10_656
Co1 O1 2.1749(17) .
Co1 C3 2.440(3) .
Co1 C3 2.440(3) 10_656
O1 C3 1.269(3) .
O2 C3 1.281(3) .
O3 O3' 0.713(7) .
O3 C10 1.269(5) .
O3' C10 1.210(7) .
N1 C4 1.318(4) .
N1 C8 1.328(4) .
N2 C10 1.364(4) .
N2 C6 1.390(4) .
N2 H101 0.8231 .
C1 C2 1.389(3) 2_655
C1 C2 1.391(3) .
C1 C3 1.480(4) .
C2 C1 1.389(3) 3_665
C2 H2 0.9300 .
C4 C5 1.377(4) .
C4 H4 0.9300 .
C5 C6 1.372(4) .
C5 H5 0.9300 .
C6 C7 1.379(4) .
C7 C8 1.378(4) .
C7 H7 0.9300 .
C8 H8 0.9300 .
C10 C11 1.498(4) .
C11 C13 1.382(5) .
C11 C12 1.383(4) .
C12 C13 1.374(4) 10_655
C12 H12 0.9300 .
C13 C12 1.374(4) 10_655
C13 H13 0.9300 .

loop_
_platon_squeeze_void_nr
_platon_squeeze_void_average_x
_platon_squeeze_void_average_y
_platon_squeeze_void_average_z
_platon_squeeze_void_volume
_platon_squeeze_void_count_electrons
_platon_squeeze_void_content
1 0.000 0.000 0.000 107 33 ' '
2 0.000 0.000 0.500 327 131 ' '
3 0.333 0.667 0.167 327 130 ' '
4 0.333 0.667 0.667 106 32 ' '
5 0.667 0.333 0.833 327 130 ' '
6 0.667 0.333 0.333 106 32 ' '
